data_7021284
loop_
_publ_author_name
'Huynh, Han Vinh'
'Lee, Chen-Shiang'

_publ_section_title
;
 Pincer-type di(1,2,4-triazolin-5-ylidene)Pd(ii) complexes and their
 catalytic activities towards Cu- and amine-free Sonogashira reaction.
;
_journal_issue 19
_journal_name_full 'Dalton transactions (Cambridge, England : 2003)'
_journal_page_first 6803
_journal_page_last 6809
_journal_paper_doi 10.1039/c3dt50237f
_journal_volume 42
_journal_year 2013
_chemical_formula_sum 'C26 H27 Br2 N7 O Pd'
_chemical_formula_weight 719.77
_chemical_name_systematic
;
?
;
_space_group_IT_number 60
_symmetry_cell_setting orthorhombic
_symmetry_space_group_name_Hall '-P 2n 2ab'
_symmetry_space_group_name_H-M 'P b c n'
_atom_sites_solution_hydrogens geom
_atom_sites_solution_primary direct
_atom_sites_solution_secondary difmap
_audit_creation_method SHELXL-97
_cell_angle_alpha 90.00
_cell_angle_beta 90.00
_cell_angle_gamma 90.00
_cell_formula_units_Z 8
_cell_length_a 23.886(3)
_cell_length_b 9.2712(9)
_cell_length_c 24.553(3)
_cell_measurement_reflns_used 681
_cell_measurement_temperature 100(2)
_cell_measurement_theta_max 20.82
_cell_measurement_theta_min 2.50
_cell_volume 5437.3(11)
_computing_cell_refinement 'Bruker SMART'
_computing_data_collection 'Bruker SMART'
_computing_data_reduction 'Bruker SAINT'
_computing_molecular_graphics 'Bruker SHELXTL'
_computing_publication_material 'Bruker SHELXTL'
_computing_structure_refinement 'SHELXL-97 (Sheldrick, 1997)'
_computing_structure_solution 'SHELXS-97 (Sheldrick, 1990)'
_diffrn_ambient_temperature 100(2)
_diffrn_measured_fraction_theta_full 0.999
_diffrn_measured_fraction_theta_max 0.999
_diffrn_measurement_device_type 'CCD area detector'
_diffrn_measurement_method 'phi and omega scans'
_diffrn_radiation_monochromator graphite
_diffrn_radiation_source 'fine-focus sealed tube'
_diffrn_radiation_type MoK\a
_diffrn_radiation_wavelength 0.71073
_diffrn_reflns_av_R_equivalents 0.1557
_diffrn_reflns_av_sigmaI/netI 0.0928
_diffrn_reflns_limit_h_max 27
_diffrn_reflns_limit_h_min -28
_diffrn_reflns_limit_k_max 11
_diffrn_reflns_limit_k_min -10
_diffrn_reflns_limit_l_max 23
_diffrn_reflns_limit_l_min -29
_diffrn_reflns_number 29983
_diffrn_reflns_theta_full 25.00
_diffrn_reflns_theta_max 25.00
_diffrn_reflns_theta_min 2.36
_exptl_absorpt_coefficient_mu 3.656
_exptl_absorpt_correction_T_max 0.5629
_exptl_absorpt_correction_T_min 0.4424
_exptl_absorpt_correction_type multi-scan
_exptl_absorpt_process_details 'Sadabs, (Sheldrick 2008)'
_exptl_crystal_colour Colourless
_exptl_crystal_density_diffrn 1.759
_exptl_crystal_density_meas ?
_exptl_crystal_density_method 'not measured'
_exptl_crystal_description Block
_exptl_crystal_F_000 2848
_exptl_crystal_size_max 0.60
_exptl_crystal_size_mid 0.10
_exptl_crystal_size_min 0.08
_refine_diff_density_max 1.368
_refine_diff_density_min -1.002
_refine_diff_density_rms 0.150
_refine_ls_extinction_method none
_refine_ls_goodness_of_fit_ref 1.013
_refine_ls_hydrogen_treatment constr
_refine_ls_matrix_type full
_refine_ls_number_parameters 363
_refine_ls_number_reflns 4777
_refine_ls_number_restraints 26
_refine_ls_restrained_S_all 1.015
_refine_ls_R_factor_all 0.1229
_refine_ls_R_factor_gt 0.0649
_refine_ls_shift/su_max 0.001
_refine_ls_shift/su_mean 0.000
_refine_ls_structure_factor_coef Fsqd
_refine_ls_weighting_details 'calc w=1/[\s^2^(Fo^2^)+(0.0826P)^2^+1.7138P] where P=(Fo^2^+2Fc^2^)/3'
_refine_ls_weighting_scheme calc
_refine_ls_wR_factor_gt 0.1486
_refine_ls_wR_factor_ref 0.1695
_reflns_number_gt 2815
_reflns_number_total 4777
_reflns_threshold_expression >2sigma(I)
_cod_data_source_file c3dt50237f.txt
_cod_data_source_block c104a
_cod_depositor_comments
;
The following automatic conversions were performed:

'_symmetry_cell_setting' value 'Orthorhombic' changed to
'orthorhombic' according to
/home/saulius/struct/CIF-dictionaries/cif_core.dic dictionary named
'cif_core.dic' version 2.4.2 from
2011-04-26.

'_exptl_absorpt_correction_type' value 'Multi-scan'
changed to 'multi-scan' according to
/home/saulius/struct/CIF-dictionaries/cif_core.dic dictionary named
'cif_core.dic' version 2.4.2 from 2011-04-26.

Automatic conversion script
Id: cif_fix_values 1891 2012-01-12 08:04:46Z andrius 

The following automatic conversions were performed:

'_exptl_crystal_density_meas' value 'Not Measured' was changed to '?'
- the value is perceived as not measured.

Automatic conversion script
Id: cif_fix_values 3008 2015-01-20 13:52:24Z robertas 
;
_cod_original_cell_volume 5437.2(10)
_cod_original_sg_symbol_H-M Pbcn
_cod_database_code 7021284

loop_
_symmetry_equiv_pos_as_xyz
'x, y, z'
'-x+1/2, -y+1/2, z+1/2'
'-x, y, -z+1/2'
'x+1/2, -y+1/2, -z'
'-x, -y, -z'
'x-1/2, y-1/2, -z-1/2'
'x, -y, z-1/2'
'-x-1/2, y-1/2, z'

loop_
_atom_site_label
_atom_site_type_symbol
_atom_site_fract_x
_atom_site_fract_y
_atom_site_fract_z
_atom_site_U_iso_or_equiv
_atom_site_adp_type
_atom_site_occupancy
_atom_site_symmetry_multiplicity
_atom_site_calc_flag
_atom_site_refinement_flags
_atom_site_disorder_assembly
_atom_site_disorder_group
Br2 Br 0.50719(11) 0.29110(18) 0.73310(9) 0.0378(7) Uani 0.50 1 d P A -1
Br3 Br 0.49019(12) 0.3631(3) 0.59858(13) 0.0712(8) Uani 0.50 1 d P B -2
Pd1 Pd 0.67683(2) 0.18010(7) 0.32216(3) 0.0223(2) Uani 1 1 d . . .
Br1 Br 0.77809(3) 0.18529(9) 0.31976(4) 0.0292(3) Uani 1 1 d . . .
N1 N 0.6970(3) 0.0174(8) 0.4337(3) 0.0273(18) Uani 1 1 d . . .
N2 N 0.6745(3) -0.0998(8) 0.4610(3) 0.0297(19) Uani 1 1 d . . .
N3 N 0.6337(3) -0.0673(7) 0.3825(3) 0.0270(18) Uani 1 1 d . . .
N4 N 0.5910(3) 0.1768(8) 0.3234(3) 0.0257(16) Uani 1 1 d . . .
N5 N 0.6308(3) 0.4206(7) 0.2599(3) 0.0255(18) Uani 1 1 d . . .
N6 N 0.6666(3) 0.4352(8) 0.1779(3) 0.0297(18) Uani 1 1 d . . .
N7 N 0.6916(3) 0.3258(8) 0.2080(3) 0.0233(17) Uani 1 1 d . . .
C1 C 0.6737(3) 0.0399(9) 0.3858(4) 0.029(2) Uani 1 1 d . . .
C2 C 0.6367(4) -0.1477(9) 0.4283(4) 0.032(2) Uani 1 1 d . . .
H2 H 0.6138 -0.2293 0.4354 0.039 Uiso 1 1 calc R . .
C3 C 0.7390(3) 0.1060(10) 0.4609(4) 0.031(2) Uani 1 1 d . . .
H3A H 0.7222 0.1508 0.4936 0.038 Uiso 1 1 calc R . .
H3B H 0.7508 0.1844 0.4361 0.038 Uiso 1 1 calc R . .
C4 C 0.7895(3) 0.0201(9) 0.4775(4) 0.025(2) Uani 1 1 d . . .
C5 C 0.8047(4) 0.0176(12) 0.5311(5) 0.052(3) Uani 1 1 d . . .
H5 H 0.7835 0.0696 0.5572 0.062 Uiso 1 1 calc R . .
C6 C 0.8514(5) -0.0613(14) 0.5473(5) 0.067(4) Uani 1 1 d . . .
H6 H 0.8612 -0.0655 0.5847 0.081 Uiso 1 1 calc R . .
C7 C 0.8831(4) -0.1323(12) 0.5102(4) 0.047(3) Uani 1 1 d . . .
H7 H 0.9153 -0.1842 0.5215 0.056 Uiso 1 1 calc R . .
C8 C 0.8683(4) -0.1288(10) 0.4559(4) 0.030(2) Uani 1 1 d . . .
H8 H 0.8904 -0.1781 0.4297 0.036 Uiso 1 1 calc R . .
C9 C 0.8216(4) -0.0540(10) 0.4398(4) 0.034(2) Uani 1 1 d . . .
H9 H 0.8112 -0.0531 0.4025 0.041 Uiso 1 1 calc R . .
C10 C 0.5949(3) -0.0833(9) 0.3360(4) 0.028(2) Uani 1 1 d . . .
H10A H 0.5691 -0.1651 0.3426 0.033 Uiso 1 1 calc R . .
H10B H 0.6163 -0.1033 0.3023 0.033 Uiso 1 1 calc R . .
C11 C 0.5620(3) 0.0541(9) 0.3296(4) 0.024(2) Uani 1 1 d . . .
C12 C 0.5034(3) 0.0510(11) 0.3312(4) 0.039(3) Uani 1 1 d . . .
H12 H 0.4839 -0.0373 0.3356 0.046 Uiso 1 1 calc R . .
C13 C 0.4747(3) 0.1809(11) 0.3261(4) 0.035(2) Uani 1 1 d . . .
H13 H 0.4349 0.1820 0.3275 0.041 Uiso 1 1 calc R . .
C14 C 0.5034(3) 0.3065(10) 0.3191(4) 0.033(2) Uani 1 1 d . . .
H14 H 0.4839 0.3953 0.3157 0.039 Uiso 1 1 calc R . .
C15 C 0.5613(3) 0.3033(9) 0.3170(4) 0.026(2) Uani 1 1 d . . .
C16 C 0.5944(4) 0.4392(9) 0.3077(4) 0.031(2) Uani 1 1 d . . .
H16A H 0.5686 0.5212 0.3017 0.037 Uiso 1 1 calc R . .
H16B H 0.6175 0.4605 0.3402 0.037 Uiso 1 1 calc R . .
C17 C 0.6714(3) 0.3134(9) 0.2581(4) 0.024(2) Uani 1 1 d . . .
C18 C 0.6304(4) 0.4900(10) 0.2112(4) 0.033(2) Uani 1 1 d . . .
H18 H 0.6067 0.5690 0.2026 0.040 Uiso 1 1 calc R . .
C19 C 0.7274(3) 0.2230(9) 0.1802(4) 0.028(2) Uani 1 1 d . . .
H19A H 0.7567 0.1879 0.2055 0.033 Uiso 1 1 calc R . .
H19B H 0.7461 0.2704 0.1490 0.033 Uiso 1 1 calc R . .
C20 C 0.6926(3) 0.0973(10) 0.1602(4) 0.029(2) Uani 1 1 d . . .
C21 C 0.6761(4) -0.0092(9) 0.1963(4) 0.034(3) Uani 1 1 d . . .
H21 H 0.6902 -0.0079 0.2325 0.041 Uiso 1 1 calc R . .
C22 C 0.6398(4) -0.1172(10) 0.1809(5) 0.044(3) Uani 1 1 d . . .
H22 H 0.6278 -0.1872 0.2066 0.052 Uiso 1 1 calc R . .
C23 C 0.6213(4) -0.1229(11) 0.1286(6) 0.050(3) Uani 1 1 d . . .
H23 H 0.5970 -0.1986 0.1176 0.059 Uiso 1 1 calc R . .
C24 C 0.6376(5) -0.0192(13) 0.0910(5) 0.054(3) Uani 1 1 d . . .
H24 H 0.6242 -0.0235 0.0546 0.064 Uiso 1 1 calc R . .
C25 C 0.6731(4) 0.0899(13) 0.1065(5) 0.052(3) Uani 1 1 d . . .
H25 H 0.6845 0.1604 0.0808 0.062 Uiso 1 1 calc R . .
O1S O 0.4918(7) 0.156(2) 0.5241(8) 0.084(6) Uani 0.50 1 d PDU C -1
H1S H 0.4984 0.1068 0.5522 0.126 Uiso 0.50 1 calc PR C -1
C1S C 0.5136(13) 0.082(3) 0.4776(11) 0.108(11) Uani 0.50 1 d PDU C -1
H1S1 H 0.4986 0.1266 0.4444 0.162 Uiso 0.50 1 calc PR C -1
H1S2 H 0.5027 -0.0194 0.4790 0.162 Uiso 0.50 1 calc PR C -1
H1S3 H 0.5545 0.0901 0.4775 0.162 Uiso 0.50 1 calc PR C -1
O2S O 0.4690(12) 0.358(3) 0.4536(11) 0.133(9) Uani 0.50 1 d PDU D -2
H2S H 0.4439 0.3506 0.4298 0.200 Uiso 0.50 1 calc PR D -2
C2S C 0.4795(16) 0.221(3) 0.4775(16) 0.135(14) Uani 0.50 1 d PDU D -2
H2S1 H 0.5111 0.1745 0.4588 0.202 Uiso 0.50 1 calc PR D -2
H2S2 H 0.4461 0.1600 0.4739 0.202 Uiso 0.50 1 calc PR D -2
H2S3 H 0.4886 0.2328 0.5162 0.202 Uiso 0.50 1 calc PR D -2

loop_
_atom_site_aniso_label
_atom_site_aniso_U_11
_atom_site_aniso_U_22
_atom_site_aniso_U_33
_atom_site_aniso_U_23
_atom_site_aniso_U_13
_atom_site_aniso_U_12
Br2 0.0316(14) 0.0201(9) 0.062(2) -0.0043(9) -0.0143(14) 0.0028(9)
Br3 0.0636(17) 0.0625(16) 0.088(2) 0.0063(16) 0.0230(15) -0.0021(13)
Pd1 0.0142(3) 0.0170(4) 0.0357(4) 0.0042(3) 0.0016(3) 0.0012(3)
Br1 0.0157(4) 0.0271(5) 0.0447(6) 0.0069(5) 0.0017(4) 0.0003(4)
N1 0.016(4) 0.025(4) 0.041(5) 0.006(4) 0.002(4) -0.003(3)
N2 0.022(4) 0.026(4) 0.041(5) 0.021(4) 0.011(4) -0.003(3)
N3 0.016(4) 0.023(4) 0.042(5) 0.009(4) 0.000(3) -0.002(3)
N4 0.012(3) 0.030(4) 0.036(4) 0.003(4) 0.004(3) 0.003(3)
N5 0.029(4) 0.010(4) 0.037(5) 0.003(4) -0.003(4) 0.000(3)
N6 0.030(4) 0.026(4) 0.033(5) 0.008(4) -0.011(4) -0.008(3)
N7 0.019(4) 0.024(4) 0.027(5) -0.001(4) -0.003(3) -0.007(3)
C1 0.019(5) 0.022(5) 0.045(7) 0.001(5) 0.002(4) 0.004(4)
C2 0.019(5) 0.019(5) 0.059(7) 0.008(5) 0.003(5) 0.003(4)
C3 0.027(5) 0.033(5) 0.035(6) 0.004(5) -0.001(4) -0.002(4)
C4 0.019(5) 0.018(5) 0.038(6) 0.009(5) -0.003(4) 0.000(4)
C5 0.044(7) 0.069(8) 0.041(7) 0.005(7) 0.004(5) 0.027(6)
C6 0.088(10) 0.091(10) 0.023(7) 0.006(7) -0.003(6) 0.055(8)
C7 0.049(7) 0.052(7) 0.039(7) 0.000(6) -0.017(5) 0.022(5)
C8 0.023(5) 0.035(6) 0.032(6) 0.004(5) -0.003(4) -0.001(4)
C9 0.033(5) 0.032(5) 0.037(6) -0.001(5) -0.008(5) 0.003(5)
C10 0.021(5) 0.020(5) 0.043(7) 0.001(4) 0.001(4) -0.002(4)
C11 0.017(4) 0.027(5) 0.028(6) 0.007(4) 0.000(4) -0.004(4)
C12 0.015(5) 0.047(6) 0.054(8) 0.013(6) -0.007(4) -0.008(4)
C13 0.014(4) 0.048(6) 0.041(6) 0.008(6) 0.003(4) 0.006(4)
C14 0.020(5) 0.043(6) 0.036(6) 0.010(5) -0.007(4) 0.003(4)
C15 0.021(4) 0.030(5) 0.027(5) -0.001(5) 0.003(4) 0.004(4)
C16 0.037(6) 0.023(5) 0.034(6) -0.005(4) 0.000(4) 0.003(4)
C17 0.019(4) 0.018(5) 0.034(6) 0.001(4) -0.003(4) -0.002(4)
C18 0.031(5) 0.024(5) 0.045(7) 0.003(5) -0.004(5) -0.006(4)
C19 0.021(4) 0.027(5) 0.035(6) -0.002(5) 0.008(4) -0.004(4)
C20 0.014(4) 0.032(6) 0.042(7) -0.003(5) 0.004(4) -0.005(4)
C21 0.030(5) 0.016(5) 0.058(7) -0.014(5) -0.006(5) 0.003(4)
C22 0.028(5) 0.018(5) 0.084(10) 0.001(6) 0.001(6) -0.001(4)
C23 0.025(6) 0.030(6) 0.095(10) -0.023(7) 0.009(6) 0.001(4)
C24 0.048(7) 0.071(8) 0.042(7) -0.022(7) 0.012(5) -0.026(6)
C25 0.035(6) 0.073(8) 0.047(7) -0.013(7) 0.011(5) -0.022(6)
O1S 0.038(9) 0.122(13) 0.092(13) 0.053(11) -0.024(9) -0.035(9)
C1S 0.093(17) 0.107(18) 0.124(19) 0.011(16) -0.036(15) -0.006(15)
O2S 0.141(17) 0.141(16) 0.118(16) -0.036(14) 0.033(13) 0.036(14)
C2S 0.12(2) 0.16(2) 0.13(2) -0.038(18) 0.018(17) -0.039(17)

loop_
_atom_type_symbol
_atom_type_description
_atom_type_scat_dispersion_real
_atom_type_scat_dispersion_imag
_atom_type_scat_source
C C 0.0033 0.0016 'International Tables Vol C Tables 4.2.6.8 and 6.1.1.4'
H H 0.0000 0.0000 'International Tables Vol C Tables 4.2.6.8 and 6.1.1.4'
N N 0.0061 0.0033 'International Tables Vol C Tables 4.2.6.8 and 6.1.1.4'
Br Br -0.2901 2.4595 'International Tables Vol C Tables 4.2.6.8 and 6.1.1.4'
Pd Pd -0.9988 1.0072 'International Tables Vol C Tables 4.2.6.8 and 6.1.1.4'
O O 0.0106 0.0060 'International Tables Vol C Tables 4.2.6.8 and 6.1.1.4'

loop_
_geom_angle_atom_site_label_1
_geom_angle_atom_site_label_2
_geom_angle_atom_site_label_3
_geom_angle
C17 Pd1 C1 174.0(3)
C17 Pd1 N4 87.5(3)
C1 Pd1 N4 86.7(3)
C17 Pd1 Br1 91.9(2)
C1 Pd1 Br1 93.9(2)
N4 Pd1 Br1 179.4(2)
C1 N1 N2 113.2(7)
C1 N1 C3 127.5(8)
N2 N1 C3 119.1(8)
C2 N2 N1 103.9(8)
C2 N3 C1 108.1(8)
C2 N3 C10 128.4(7)
C1 N3 C10 123.5(7)
C11 N4 C15 118.0(7)
C11 N4 Pd1 122.0(5)
C15 N4 Pd1 120.0(5)
C18 N5 C17 108.3(8)
C18 N5 C16 130.1(8)
C17 N5 C16 121.5(7)
C18 N6 N7 103.8(8)
C17 N7 N6 113.5(7)
C17 N7 C19 126.4(8)
N6 N7 C19 118.9(7)
N1 C1 N3 103.3(8)
N1 C1 Pd1 140.5(7)
N3 C1 Pd1 116.1(7)
N2 C2 N3 111.5(8)
N1 C3 C4 112.2(8)
C5 C4 C9 119.2(9)
C5 C4 C3 119.0(9)
C9 C4 C3 121.8(9)
C4 C5 C6 119.9(10)
C7 C6 C5 120.7(11)
C6 C7 C8 119.7(10)
C9 C8 C7 119.9(9)
C8 C9 C4 120.6(9)
N3 C10 C11 108.8(7)
N4 C11 C12 122.4(8)
N4 C11 C10 117.4(7)
C12 C11 C10 120.1(8)
C13 C12 C11 118.3(9)
C14 C13 C12 120.1(8)
C13 C14 C15 119.4(8)
N4 C15 C14 121.8(8)
N4 C15 C16 117.3(7)
C14 C15 C16 120.9(8)
N5 C16 C15 109.5(7)
N7 C17 N5 102.9(7)
N7 C17 Pd1 139.2(6)
N5 C17 Pd1 117.4(6)
N6 C18 N5 111.5(9)
N7 C19 C20 109.5(7)
C21 C20 C25 118.2(9)
C21 C20 C19 119.9(9)
C25 C20 C19 121.7(9)
C22 C21 C20 121.6(10)
C23 C22 C21 119.5(11)
C22 C23 C24 120.6(10)
C25 C24 C23 119.9(11)
C24 C25 C20 120.2(11)

loop_
_geom_bond_atom_site_label_1
_geom_bond_atom_site_label_2
_geom_bond_distance
Pd1 C17 2.005(9)
Pd1 C1 2.034(10)
Pd1 N4 2.052(6)
Pd1 Br1 2.4198(10)
N1 C1 1.317(12)
N1 N2 1.385(9)
N1 C3 1.459(11)
N2 C2 1.288(11)
N3 C2 1.351(11)
N3 C1 1.382(10)
N3 C10 1.478(11)
N4 C11 1.340(10)
N4 C15 1.380(10)
N5 C18 1.359(12)
N5 C17 1.390(10)
N5 C16 1.470(11)
N6 C18 1.292(12)
N6 N7 1.390(10)
N7 C17 1.326(11)
N7 C19 1.450(11)
C3 C4 1.501(11)
C4 C5 1.365(14)
C4 C9 1.384(13)
C5 C6 1.392(14)
C6 C7 1.354(14)
C7 C8 1.378(13)
C8 C9 1.371(12)
C10 C11 1.505(11)
C11 C12 1.400(11)
C12 C13 1.392(12)
C13 C14 1.362(12)
C14 C15 1.383(12)
C15 C16 1.505(12)
C19 C20 1.513(12)
C20 C21 1.383(13)
C20 C25 1.400(14)
C21 C22 1.378(13)
C22 C23 1.360(15)
C23 C24 1.389(15)
C24 C25 1.374(14)
O1S C1S 1.426(5)
O2S C2S 1.428(5)
